data_1548918
loop_
_publ_author_name
'Settineri, Nicholas S.'
'Arnold, John'

_publ_section_title
;
 Insertion, protonolysis and photolysis reactivity of a thorium monoalkyl
 amidinate complex.
;
_journal_issue 10
_journal_name_full 'Chemical science'
_journal_page_first 2831
_journal_page_last 2841
_journal_paper_doi 10.1039/c7sc05328b
_journal_volume 9
_journal_year 2018
_chemical_formula_sum 'C35 H69 N9 Si Th'
_chemical_formula_weight 876.12
_chemical_name_systematic Th(ptolylN3CH2SiMe3)(BIMA)3
_space_group_crystal_system monoclinic
_space_group_IT_number 14
_space_group_name_Hall '-P 2ybc'
_space_group_name_H-M_alt 'P 1 21/c 1'
_symmetry_space_group_name_Hall '-P 2ybc'
_symmetry_space_group_name_H-M 'P 1 21/c 1'
_atom_sites_solution_hydrogens geom
_atom_sites_solution_primary iterative
_atom_sites_solution_secondary difmap
_audit_creation_method SHELXL-2014/7
_audit_update_record
;
2017-12-14 deposited with the CCDC.
2018-02-16 downloaded from the CCDC.
;
_cell_angle_alpha 90
_cell_angle_beta 95.127(3)
_cell_angle_gamma 90
_cell_formula_units_Z 4
_cell_length_a 16.9023(9)
_cell_length_b 11.4723(6)
_cell_length_c 21.7432(12)
_cell_measurement_reflns_used 9046
_cell_measurement_temperature 100(2)
_cell_measurement_theta_max 25.35
_cell_measurement_theta_min 2.30
_cell_volume 4199.3(4)
_computing_cell_refinement 'Bruker SAINT'
_computing_data_collection 'Bruker APEX2'
_computing_data_reduction 'Bruker SAINT'
_computing_molecular_graphics Mercury
_computing_publication_material WinGX
_computing_structure_refinement 'SHELXL-2014/7 (Sheldrick, 2014)'
_computing_structure_solution 'SHELXT (Sheldrick 2014)'
_diffrn_ambient_temperature 100(2)
_diffrn_detector_area_resol_mean 8.366
_diffrn_measured_fraction_theta_full 0.991
_diffrn_measured_fraction_theta_max 0.989
_diffrn_measurement_device_type 'Bruker APEX-II CCD'
_diffrn_measurement_method 'phi and omega scans'
_diffrn_radiation_type MoK\a
_diffrn_radiation_wavelength 0.71073
_diffrn_reflns_av_unetI/netI 0.0371
_diffrn_reflns_Laue_measured_fraction_full 0.991
_diffrn_reflns_Laue_measured_fraction_max 0.989
_diffrn_reflns_limit_h_max 20
_diffrn_reflns_limit_h_min -20
_diffrn_reflns_limit_k_max 13
_diffrn_reflns_limit_k_min -13
_diffrn_reflns_limit_l_max 26
_diffrn_reflns_limit_l_min 0
_diffrn_reflns_number 15081
_diffrn_reflns_point_group_measured_fraction_full 0.991
_diffrn_reflns_point_group_measured_fraction_max 0.989
_diffrn_reflns_theta_full 25.000
_diffrn_reflns_theta_max 25.385
_diffrn_reflns_theta_min 1.210
_diffrn_source 'microfocus sealed tube'
_exptl_absorpt_coefficient_mu 3.613
_exptl_absorpt_correction_T_max 0.745
_exptl_absorpt_correction_T_min 0.643
_exptl_absorpt_correction_type multi-scan
_exptl_absorpt_process_details SADABS
_exptl_crystal_colour Colorless
_exptl_crystal_density_diffrn 1.386
_exptl_crystal_description Block
_exptl_crystal_F_000 1784
_exptl_crystal_size_max 0.100
_exptl_crystal_size_mid 0.050
_exptl_crystal_size_min 0.050
_refine_diff_density_max 1.383
_refine_diff_density_min -1.210
_refine_diff_density_rms 0.093
_refine_ls_extinction_method none
_refine_ls_goodness_of_fit_ref 1.089
_refine_ls_hydrogen_treatment constr
_refine_ls_matrix_type full
_refine_ls_number_parameters 437
_refine_ls_number_reflns 15081
_refine_ls_number_restraints 12
_refine_ls_restrained_S_all 1.107
_refine_ls_R_factor_all 0.0384
_refine_ls_R_factor_gt 0.0317
_refine_ls_shift/su_max 0.002
_refine_ls_shift/su_mean 0.000
_refine_ls_structure_factor_coef Fsqd
_refine_ls_weighting_details 'w=1/[\s^2^(Fo^2^)+(0.0236P)^2^+12.8275P] where P=(Fo^2^+2Fc^2^)/3'
_refine_ls_weighting_scheme calc
_refine_ls_wR_factor_gt 0.0700
_refine_ls_wR_factor_ref 0.0731
_reflns_Friedel_coverage 0.000
_reflns_number_gt 13811
_reflns_number_total 15081
_reflns_threshold_expression 'I > 2\s(I)'
_cod_data_source_file c7sc05328b2.cif
_cod_data_source_block Th(ptolylN3CH2TMS)(BIMA)3
_cod_depositor_comments 'Adding full bibliography for 1548917--1548927.cif.'
_cod_database_code 1548918
_shelx_shelxl_version_number 2014/7
_shelx_space_group_comment
;
The symmetry employed for this shelxl refinement is uniquely defined
by the following loop, which should always be used as a source of
symmetry information in preference to the above space-group names.
They are only intended as comments.
;
_shelx_estimated_absorpt_t_min 0.714
_shelx_estimated_absorpt_t_max 0.840

loop_
_space_group_symop_operation_xyz
'x, y, z'
'-x, y+1/2, -z+1/2'
'-x, -y, -z'
'x, -y-1/2, z-1/2'

loop_
_atom_site_label
_atom_site_type_symbol
_atom_site_fract_x
_atom_site_fract_y
_atom_site_fract_z
_atom_site_U_iso_or_equiv
_atom_site_adp_type
_atom_site_occupancy
_atom_site_site_symmetry_order
_atom_site_calc_flag
_atom_site_refinement_flags_posn
_atom_site_refinement_flags_adp
C1 C 0.3576(4) 0.2579(6) 0.2729(3) 0.0387(16) Uani 1 1 d . .
H1A H 0.3459 0.3305 0.2501 0.058 Uiso 1 1 calc R U
H1B H 0.3660 0.1949 0.2438 0.058 Uiso 1 1 calc R U
H1C H 0.4057 0.2681 0.3011 0.058 Uiso 1 1 calc R U
C2 C 0.2883(4) 0.2272(5) 0.3097(3) 0.0339(15) Uani 1 1 d . .
H2 H 0.3033 0.1561 0.3348 0.041 Uiso 1 1 calc R U
C3 C 0.2146(4) 0.1979(6) 0.2671(3) 0.0426(17) Uani 1 1 d . .
H3A H 0.1708 0.1783 0.2918 0.064 Uiso 1 1 calc R U
H3B H 0.2258 0.1313 0.2410 0.064 Uiso 1 1 calc R U
H3C H 0.1997 0.2654 0.2409 0.064 Uiso 1 1 calc R U
C4 C 0.2552(3) 0.3002(6) 0.4098(3) 0.0378(16) Uani 1 1 d . .
C5 C 0.2448(5) 0.1750(7) 0.4321(4) 0.055(2) Uani 1 1 d . .
H5A H 0.2966 0.1434 0.4478 0.083 Uiso 1 1 calc R U
H5B H 0.2222 0.1270 0.3976 0.083 Uiso 1 1 calc R U
H5C H 0.2090 0.1745 0.4651 0.083 Uiso 1 1 calc R U
C6 C 0.2956(6) 0.3904(11) 0.5532(3) 0.095(4) Uani 1 1 d . .
H6A H 0.3199 0.4667 0.5474 0.142 Uiso 1 1 calc R U
H6B H 0.3346 0.3289 0.5474 0.142 Uiso 1 1 calc R U
H6C H 0.2786 0.3854 0.5951 0.142 Uiso 1 1 calc R U
C7 C 0.2278(5) 0.3758(10) 0.5088(4) 0.071(3) Uani 1 1 d . U
H7 H 0.2217 0.2891 0.5095 0.085 Uiso 1 1 calc R U
C8 C 0.1552(7) 0.4093(15) 0.5241(5) 0.148(5) Uani 1 1 d . U
H8A H 0.1475 0.3815 0.5658 0.223 Uiso 1 1 calc R U
H8B H 0.1141 0.3761 0.4946 0.223 Uiso 1 1 calc R U
H8C H 0.1516 0.4946 0.5230 0.223 Uiso 1 1 calc R U
C9 C 0.3465(4) 0.7130(7) 0.5033(3) 0.0466(19) Uani 1 1 d . .
H9A H 0.3458 0.6335 0.5198 0.070 Uiso 1 1 calc R U
H9B H 0.3731 0.7650 0.5343 0.070 Uiso 1 1 calc R U
H9C H 0.3751 0.7137 0.4660 0.070 Uiso 1 1 calc R U
C10 C 0.2612(4) 0.7546(6) 0.4872(3) 0.0405(17) Uani 1 1 d . .
H10 H 0.2326 0.7520 0.5255 0.049 Uiso 1 1 calc R U
C11 C 0.2618(5) 0.8783(6) 0.4649(4) 0.054(2) Uani 1 1 d . .
H11A H 0.2938 0.8837 0.4296 0.081 Uiso 1 1 calc R U
H11B H 0.2848 0.9288 0.4983 0.081 Uiso 1 1 calc R U
H11C H 0.2073 0.9033 0.4523 0.081 Uiso 1 1 calc R U
C12 C 0.1426(4) 0.6679(6) 0.4348(3) 0.0324(14) Uani 1 1 d . .
C13 C 0.0876(4) 0.7349(8) 0.4734(4) 0.063(3) Uani 1 1 d . .
H13A H 0.0626 0.6808 0.5007 0.095 Uiso 1 1 calc R U
H13B H 0.0465 0.7739 0.4462 0.095 Uiso 1 1 calc R U
H13C H 0.1182 0.7934 0.4983 0.095 Uiso 1 1 calc R U
C14 C -0.0068(4) 0.6460(7) 0.3260(4) 0.053(2) Uani 1 1 d . .
H14A H 0.0019 0.7283 0.3368 0.079 Uiso 1 1 calc R U
H14B H -0.0639 0.6309 0.3189 0.079 Uiso 1 1 calc R U
H14C H 0.0188 0.6280 0.2884 0.079 Uiso 1 1 calc R U
C15 C 0.0282(3) 0.5707(6) 0.3781(3) 0.0320(16) Uani 1 1 d . .
H15 H 0.0017 0.5920 0.4158 0.038 Uiso 1 1 calc R U
C16 C 0.0142(4) 0.4444(7) 0.3663(3) 0.0425(18) Uani 1 1 d . .
H16A H 0.0430 0.4197 0.3314 0.064 Uiso 1 1 calc R U
H16B H -0.0428 0.4305 0.3567 0.064 Uiso 1 1 calc R U
H16C H 0.0332 0.3998 0.4031 0.064 Uiso 1 1 calc R U
C17 C 0.1862(5) 0.8470(6) 0.2979(4) 0.055(2) Uani 1 1 d . .
H17A H 0.1591 0.7837 0.2743 0.082 Uiso 1 1 calc R U
H17B H 0.1683 0.9221 0.2802 0.082 Uiso 1 1 calc R U
H17C H 0.1737 0.8428 0.3410 0.082 Uiso 1 1 calc R U
C18 C 0.2757(5) 0.8353(6) 0.2951(4) 0.058(2) Uani 1 1 d . .
H18 H 0.3029 0.8941 0.3237 0.069 Uiso 1 1 calc R U
C19 C 0.2976(6) 0.8602(6) 0.2296(4) 0.075(3) Uani 1 1 d . .
H19A H 0.3548 0.8485 0.2277 0.112 Uiso 1 1 calc R U
H19B H 0.2839 0.9410 0.2185 0.112 Uiso 1 1 calc R U
H19C H 0.2682 0.8072 0.2005 0.112 Uiso 1 1 calc R U
C20 C 0.3742(5) 0.6936(7) 0.3376(4) 0.053(2) Uani 1 1 d . .
C21 C 0.4417(5) 0.7818(9) 0.3382(5) 0.087(4) Uani 1 1 d . .
H21A H 0.4727 0.7675 0.3029 0.130 Uiso 1 1 calc R U
H21B H 0.4762 0.7739 0.3767 0.130 Uiso 1 1 calc R U
H21C H 0.4196 0.8609 0.3354 0.130 Uiso 1 1 calc R U
C22 C 0.5137(4) 0.5060(9) 0.3310(4) 0.074(3) Uani 1 1 d . .
H22A H 0.4837 0.4505 0.3037 0.112 Uiso 1 1 calc R U
H22B H 0.5631 0.4694 0.3484 0.112 Uiso 1 1 calc R U
H22C H 0.5262 0.5753 0.3073 0.112 Uiso 1 1 calc R U
C23 C 0.4641(4) 0.5412(10) 0.3830(4) 0.066(3) Uani 1 1 d . .
H23 H 0.4926 0.6042 0.4078 0.079 Uiso 1 1 calc R U
C24 C 0.4529(4) 0.4382(10) 0.4246(4) 0.072(3) Uani 1 1 d . .
H24A H 0.4246 0.4632 0.4597 0.108 Uiso 1 1 calc R U
H24B H 0.5050 0.4067 0.4398 0.108 Uiso 1 1 calc R U
H24C H 0.4220 0.3778 0.4014 0.108 Uiso 1 1 calc R U
C25 C 0.0944(3) 0.4570(6) 0.2120(3) 0.0297(13) Uani 1 1 d . .
H25A H 0.0443 0.4608 0.2322 0.036 Uiso 1 1 calc R U
H25B H 0.1032 0.3741 0.2019 0.036 Uiso 1 1 calc R U
C26 C 0.1301(5) 0.6841(6) 0.1393(3) 0.052(2) Uani 1 1 d . .
H26A H 0.1035 0.7365 0.1085 0.078 Uiso 1 1 calc R U
H26B H 0.1855 0.6734 0.1306 0.078 Uiso 1 1 calc R U
H26C H 0.1284 0.7180 0.1805 0.078 Uiso 1 1 calc R U
C27 C 0.1033(4) 0.4523(7) 0.0683(3) 0.0393(16) Uani 1 1 d . .
H27A H 0.0664 0.4720 0.0324 0.059 Uiso 1 1 calc R U
H27B H 0.0984 0.3692 0.0778 0.059 Uiso 1 1 calc R U
H27C H 0.1578 0.4692 0.0591 0.059 Uiso 1 1 calc R U
C28 C -0.0311(4) 0.5699(10) 0.1251(4) 0.071(3) Uani 1 1 d . .
H28A H -0.0464 0.6203 0.1585 0.106 Uiso 1 1 calc R U
H28B H -0.0600 0.4960 0.1259 0.106 Uiso 1 1 calc R U
H28C H -0.0440 0.6086 0.0853 0.106 Uiso 1 1 calc R U
C29 C 0.3121(3) 0.4912(4) 0.1601(2) 0.0191(11) Uani 1 1 d . .
C30 C 0.3329(3) 0.4304(5) 0.1090(3) 0.0262(13) Uani 1 1 d . .
H30 H 0.2974 0.3736 0.0904 0.031 Uiso 1 1 calc R U
C31 C 0.4046(3) 0.4508(6) 0.0844(3) 0.0278(13) Uani 1 1 d . .
H31 H 0.4178 0.4072 0.0496 0.033 Uiso 1 1 calc R U
C32 C 0.4569(3) 0.5332(6) 0.1097(3) 0.0250(12) Uani 1 1 d . .
C33 C 0.5340(4) 0.5597(6) 0.0825(3) 0.0353(16) Uani 1 1 d . .
H33A H 0.5274 0.6292 0.0562 0.053 Uiso 1 1 calc R U
H33B H 0.5490 0.4933 0.0576 0.053 Uiso 1 1 calc R U
H33C H 0.5758 0.5740 0.1158 0.053 Uiso 1 1 calc R U
C34 C 0.4359(4) 0.5933(6) 0.1606(3) 0.0413(18) Uani 1 1 d . .
H34 H 0.4714 0.6501 0.1790 0.050 Uiso 1 1 calc R U
C35 C 0.3643(4) 0.5734(5) 0.1857(3) 0.0347(16) Uani 1 1 d . .
H35 H 0.3514 0.6167 0.2207 0.042 Uiso 1 1 calc R U
N1 N 0.2739(3) 0.3217(4) 0.3526(2) 0.0269(11) Uani 1 1 d . .
N2 N 0.2453(3) 0.3932(6) 0.4445(2) 0.0436(14) Uani 1 1 d . .
N3 N 0.2213(3) 0.6748(5) 0.4417(2) 0.0316(12) Uani 1 1 d . .
N4 N 0.1139(3) 0.5931(4) 0.3911(2) 0.0249(11) Uani 1 1 d . .
N5 N 0.3000(4) 0.7189(5) 0.3166(3) 0.0423(15) Uani 1 1 d . .
N6 N 0.3851(3) 0.5848(6) 0.3590(3) 0.0469(16) Uani 1 1 d . .
N7 N 0.1590(2) 0.4931(4) 0.2574(2) 0.0209(10) Uani 1 1 d . .
N8 N 0.2295(3) 0.4978(3) 0.23645(19) 0.0177(9) Uani 1 1 d . .
N9 N 0.2356(2) 0.4693(4) 0.17991(19) 0.0206(9) Uani 1 1 d . .
Si1 Si 0.07877(9) 0.5409(2) 0.13614(8) 0.0354(4) Uani 1 1 d . .
Th1 Th 0.24137(2) 0.53411(2) 0.35481(2) 0.02090(6) Uani 1 1 d . .

loop_
_atom_site_aniso_label
_atom_site_aniso_U_11
_atom_site_aniso_U_22
_atom_site_aniso_U_33
_atom_site_aniso_U_23
_atom_site_aniso_U_13
_atom_site_aniso_U_12
C1 0.031(3) 0.044(4) 0.043(4) 0.003(3) 0.010(3) 0.017(3)
C2 0.031(3) 0.025(3) 0.046(4) 0.009(3) 0.007(3) 0.007(3)
C3 0.038(4) 0.027(3) 0.062(5) -0.004(3) 0.000(4) 0.001(3)
C4 0.016(3) 0.065(4) 0.033(4) 0.025(3) 0.003(3) 0.011(3)
C5 0.041(4) 0.068(5) 0.060(5) 0.040(4) 0.022(4) 0.020(4)
C6 0.103(8) 0.157(10) 0.023(4) 0.009(5) -0.001(5) -0.071(8)
C7 0.056(4) 0.114(6) 0.044(4) 0.008(4) 0.007(3) 0.016(4)
C8 0.094(7) 0.280(13) 0.080(7) 0.073(8) 0.057(6) 0.089(8)
C9 0.041(4) 0.058(5) 0.039(4) -0.019(3) -0.005(3) -0.010(3)
C10 0.032(4) 0.060(4) 0.031(4) -0.022(3) 0.009(3) -0.013(3)
C11 0.053(5) 0.037(4) 0.072(5) -0.030(4) 0.002(4) -0.002(4)
C12 0.027(3) 0.043(4) 0.029(3) -0.010(3) 0.010(3) -0.003(3)
C13 0.026(4) 0.107(7) 0.058(5) -0.056(5) 0.011(3) -0.003(4)
C14 0.033(4) 0.052(5) 0.069(5) -0.013(4) -0.013(4) 0.019(3)
C15 0.011(3) 0.056(4) 0.031(3) -0.012(3) 0.009(2) -0.007(3)
C16 0.027(3) 0.066(5) 0.034(4) 0.005(3) 0.003(3) -0.022(3)
C17 0.076(6) 0.033(4) 0.061(5) -0.010(4) 0.040(5) -0.006(4)
C18 0.084(6) 0.026(3) 0.073(5) -0.016(4) 0.053(5) -0.023(4)
C19 0.114(8) 0.033(4) 0.088(7) -0.008(4) 0.073(6) -0.017(4)
C20 0.050(5) 0.062(5) 0.053(5) -0.041(4) 0.035(4) -0.041(4)
C21 0.056(5) 0.089(7) 0.121(9) -0.064(7) 0.046(6) -0.057(5)
C22 0.021(3) 0.119(9) 0.085(7) -0.035(6) 0.018(4) -0.012(4)
C23 0.023(3) 0.107(8) 0.066(6) -0.044(6) -0.001(3) -0.018(4)
C24 0.024(4) 0.143(10) 0.047(5) -0.018(6) -0.007(3) 0.012(5)
C25 0.014(3) 0.052(4) 0.023(3) -0.005(3) 0.002(2) 0.000(3)
C26 0.076(5) 0.051(4) 0.029(4) 0.008(3) 0.003(4) 0.020(4)
C27 0.028(3) 0.062(5) 0.027(3) -0.003(3) 0.002(3) 0.004(3)
C28 0.038(4) 0.138(10) 0.035(4) 0.008(5) -0.003(3) 0.042(5)
C29 0.015(2) 0.020(3) 0.022(3) 0.005(2) 0.004(2) 0.002(2)
C30 0.022(3) 0.037(3) 0.019(3) -0.004(2) 0.000(2) -0.003(2)
C31 0.023(3) 0.043(4) 0.018(3) -0.005(3) 0.004(2) 0.006(3)
C32 0.021(3) 0.033(3) 0.022(3) 0.005(3) 0.006(2) 0.005(3)
C33 0.027(3) 0.049(4) 0.031(3) -0.001(3) 0.013(3) -0.005(3)
C34 0.032(3) 0.048(4) 0.047(4) -0.013(3) 0.021(3) -0.022(3)
C35 0.038(4) 0.031(3) 0.040(4) -0.010(3) 0.025(3) -0.011(3)
N1 0.019(2) 0.031(3) 0.030(3) 0.008(2) 0.004(2) 0.0060(19)
N2 0.032(3) 0.081(4) 0.018(3) 0.010(3) 0.004(2) 0.014(3)
N3 0.025(3) 0.041(3) 0.030(3) -0.013(2) 0.010(2) -0.008(2)
N4 0.014(2) 0.035(3) 0.026(3) -0.010(2) 0.0060(19) -0.005(2)
N5 0.044(4) 0.038(3) 0.048(4) -0.023(3) 0.026(3) -0.026(3)
N6 0.014(2) 0.076(5) 0.052(4) -0.031(3) 0.009(3) -0.020(3)
N7 0.014(2) 0.028(3) 0.021(2) 0.0020(18) 0.0037(18) 0.0002(17)
N8 0.017(2) 0.018(2) 0.018(2) 0.0013(16) 0.0022(18) -0.0003(17)
N9 0.017(2) 0.026(2) 0.019(2) -0.001(2) 0.0047(17) 0.002(2)
Si1 0.0238(8) 0.0604(12) 0.0217(9) 0.0004(9) -0.0001(6) 0.0167(9)
Th1 0.01283(8) 0.02799(10) 0.02229(10) -0.00588(10) 0.00382(7) -0.00381(9)

loop_
_atom_type_symbol
_atom_type_description
_atom_type_scat_dispersion_real
_atom_type_scat_dispersion_imag
_atom_type_scat_source
C C 0.0033 0.0016 'International Tables Vol C Tables 4.2.6.8 and 6.1.1.4'
H H 0.0000 0.0000 'International Tables Vol C Tables 4.2.6.8 and 6.1.1.4'
N N 0.0061 0.0033 'International Tables Vol C Tables 4.2.6.8 and 6.1.1.4'
Si Si 0.0817 0.0704 'International Tables Vol C Tables 4.2.6.8 and 6.1.1.4'
Th Th -7.2400 8.8979 'International Tables Vol C Tables 4.2.6.8 and 6.1.1.4'

loop_
_geom_angle_atom_site_label_1
_geom_angle_atom_site_label_2
_geom_angle_atom_site_label_3
_geom_angle
C2 C1 H1A 109.5
C2 C1 H1B 109.5
H1A C1 H1B 109.5
C2 C1 H1C 109.5
H1A C1 H1C 109.5
H1B C1 H1C 109.5
N1 C2 C1 110.1(5)
N1 C2 C3 112.1(5)
C1 C2 C3 111.0(6)
N1 C2 H2 107.8
C1 C2 H2 107.8
C3 C2 H2 107.8
C2 C3 H3A 109.5
C2 C3 H3B 109.5
H3A C3 H3B 109.5
C2 C3 H3C 109.5
H3A C3 H3C 109.5
H3B C3 H3C 109.5
N2 C4 N1 115.7(6)
N2 C4 C5 123.5(6)
N1 C4 C5 120.8(7)
N2 C4 Th1 59.1(3)
N1 C4 Th1 57.9(3)
C5 C4 Th1 168.0(5)
C4 C5 H5A 109.5
C4 C5 H5B 109.5
H5A C5 H5B 109.5
C4 C5 H5C 109.5
H5A C5 H5C 109.5
H5B C5 H5C 109.5
C7 C6 H6A 109.5
C7 C6 H6B 109.5
H6A C6 H6B 109.5
C7 C6 H6C 109.5
H6A C6 H6C 109.5
H6B C6 H6C 109.5
C8 C7 C6 119.0(10)
C8 C7 N2 117.4(8)
C6 C7 N2 113.9(7)
C8 C7 H7 100.4
C6 C7 H7 100.4
N2 C7 H7 100.4
C7 C8 H8A 109.5
C7 C8 H8B 109.5
H8A C8 H8B 109.5
C7 C8 H8C 109.5
H8A C8 H8C 109.5
H8B C8 H8C 109.5
C10 C9 H9A 109.5
C10 C9 H9B 109.5
H9A C9 H9B 109.5
C10 C9 H9C 109.5
H9A C9 H9C 109.5
H9B C9 H9C 109.5
N3 C10 C11 112.8(6)
N3 C10 C9 109.0(5)
C11 C10 C9 109.6(6)
N3 C10 H10 108.4
C11 C10 H10 108.4
C9 C10 H10 108.4
C10 C11 H11A 109.5
C10 C11 H11B 109.5
H11A C11 H11B 109.5
C10 C11 H11C 109.5
H11A C11 H11C 109.5
H11B C11 H11C 109.5
N3 C12 N4 114.5(5)
N3 C12 C13 124.4(6)
N4 C12 C13 121.1(5)
N3 C12 Th1 58.9(3)
N4 C12 Th1 55.7(3)
C13 C12 Th1 176.7(5)
C12 C13 H13A 109.5
C12 C13 H13B 109.5
H13A C13 H13B 109.5
C12 C13 H13C 109.5
H13A C13 H13C 109.5
H13B C13 H13C 109.5
C15 C14 H14A 109.5
C15 C14 H14B 109.5
H14A C14 H14B 109.5
C15 C14 H14C 109.5
H14A C14 H14C 109.5
H14B C14 H14C 109.5
N4 C15 C16 110.0(5)
N4 C15 C14 111.0(5)
C16 C15 C14 112.7(6)
N4 C15 H15 107.7
C16 C15 H15 107.7
C14 C15 H15 107.7
C15 C16 H16A 109.5
C15 C16 H16B 109.5
H16A C16 H16B 109.5
C15 C16 H16C 109.5
H16A C16 H16C 109.5
H16B C16 H16C 109.5
C18 C17 H17A 109.5
C18 C17 H17B 109.5
H17A C17 H17B 109.5
C18 C17 H17C 109.5
H17A C17 H17C 109.5
H17B C17 H17C 109.5
N5 C18 C17 108.6(6)
N5 C18 C19 112.6(6)
C17 C18 C19 110.1(8)
N5 C18 H18 108.5
C17 C18 H18 108.5
C19 C18 H18 108.5
C18 C19 H19A 109.5
C18 C19 H19B 109.5
H19A C19 H19B 109.5
C18 C19 H19C 109.5
H19A C19 H19C 109.5
H19B C19 H19C 109.5
N5 C20 N6 114.9(6)
N5 C20 C21 122.7(9)
N6 C20 C21 122.4(8)
N5 C20 Th1 58.2(3)
N6 C20 Th1 57.3(3)
C21 C20 Th1 171.7(5)
C20 C21 H21A 109.5
C20 C21 H21B 109.5
H21A C21 H21B 109.5
C20 C21 H21C 109.5
H21A C21 H21C 109.5
H21B C21 H21C 109.5
C23 C22 H22A 109.5
C23 C22 H22B 109.5
H22A C22 H22B 109.5
C23 C22 H22C 109.5
H22A C22 H22C 109.5
H22B C22 H22C 109.5
N6 C23 C24 108.7(6)
N6 C23 C22 111.5(7)
C24 C23 C22 110.2(8)
N6 C23 H23 108.8
C24 C23 H23 108.8
C22 C23 H23 108.8
C23 C24 H24A 109.5
C23 C24 H24B 109.5
H24A C24 H24B 109.5
C23 C24 H24C 109.5
H24A C24 H24C 109.5
H24B C24 H24C 109.5
N7 C25 Si1 118.5(4)
N7 C25 H25A 107.7
Si1 C25 H25A 107.7
N7 C25 H25B 107.7
Si1 C25 H25B 107.7
H25A C25 H25B 107.1
Si1 C26 H26A 109.5
Si1 C26 H26B 109.5
H26A C26 H26B 109.5
Si1 C26 H26C 109.5
H26A C26 H26C 109.5
H26B C26 H26C 109.5
Si1 C27 H27A 109.5
Si1 C27 H27B 109.5
H27A C27 H27B 109.5
Si1 C27 H27C 109.5
H27A C27 H27C 109.5
H27B C27 H27C 109.5
Si1 C28 H28A 109.5
Si1 C28 H28B 109.5
H28A C28 H28B 109.5
Si1 C28 H28C 109.5
H28A C28 H28C 109.5
H28B C28 H28C 109.5
C35 C29 C30 118.1(5)
C35 C29 N9 124.5(5)
C30 C29 N9 117.2(5)
C29 C30 C31 121.2(5)
C29 C30 H30 119.4
C31 C30 H30 119.4
C32 C31 C30 120.9(5)
C32 C31 H31 119.6
C30 C31 H31 119.6
C31 C32 C34 117.7(5)
C31 C32 C33 121.9(5)
C34 C32 C33 120.4(6)
C32 C33 H33A 109.5
C32 C33 H33B 109.5
H33A C33 H33B 109.5
C32 C33 H33C 109.5
H33A C33 H33C 109.5
H33B C33 H33C 109.5
C32 C34 C35 121.9(6)
C32 C34 H34 119.0
C35 C34 H34 119.0
C29 C35 C34 120.2(6)
C29 C35 H35 119.9
C34 C35 H35 119.9
C4 N1 C2 121.5(5)
C4 N1 Th1 95.3(4)
C2 N1 Th1 141.6(4)
C4 N2 C7 118.6(7)
C4 N2 Th1 94.1(4)
C7 N2 Th1 145.8(6)
C12 N3 C10 120.6(5)
C12 N3 Th1 94.4(4)
C10 N3 Th1 144.8(4)
C12 N4 C15 122.4(5)
C12 N4 Th1 97.5(3)
C15 N4 Th1 140.0(4)
C20 N5 C18 122.6(6)
C20 N5 Th1 95.2(5)
C18 N5 Th1 140.3(5)
C20 N6 C23 122.1(7)
C20 N6 Th1 95.8(4)
C23 N6 Th1 141.3(6)
N8 N7 C25 115.0(4)
N8 N7 Th1 80.2(3)
C25 N7 Th1 163.6(3)
N9 N8 N7 118.3(4)
N9 N8 Th1 169.4(3)
N7 N8 Th1 69.9(3)
N8 N9 C29 113.5(4)
C26 Si1 C27 112.0(3)
C26 Si1 C28 107.5(4)
C27 Si1 C28 106.4(3)
C26 Si1 C25 112.7(3)
C27 Si1 C25 112.6(3)
C28 Si1 C25 105.0(3)
N4 Th1 N7 83.35(15)
N4 Th1 N6 143.59(18)
N7 Th1 N6 123.21(17)
N4 Th1 N1 118.43(15)
N7 Th1 N1 84.62(15)
N6 Th1 N1 90.75(19)
N4 Th1 N5 104.89(18)
N7 Th1 N5 94.92(17)
N6 Th1 N5 53.3(2)
N1 Th1 N5 136.24(17)
N4 Th1 N2 83.82(18)
N7 Th1 N2 120.86(17)
N6 Th1 N2 99.4(2)
N1 Th1 N2 53.21(18)
N5 Th1 N2 144.1(2)
N4 Th1 N3 53.42(15)
N7 Th1 N3 131.10(16)
N6 Th1 N3 91.12(17)
N1 Th1 N3 132.91(17)
N5 Th1 N3 77.98(17)
N2 Th1 N3 80.12(18)
N4 Th1 N8 111.72(15)
N7 Th1 N8 29.91(14)
N6 Th1 N8 93.57(17)
N1 Th1 N8 79.75(14)
N5 Th1 N8 78.80(15)
N2 Th1 N8 130.98(17)
N3 Th1 N8 146.96(15)
N4 Th1 C4 99.29(17)
N7 Th1 C4 101.13(17)
N6 Th1 C4 99.0(2)
N1 Th1 C4 26.87(17)
N5 Th1 C4 152.32(19)
N2 Th1 C4 26.74(18)
N3 Th1 C4 106.85(19)
N8 Th1 C4 104.65(17)
N4 Th1 C20 124.8(2)
N7 Th1 C20 112.71(19)
N6 Th1 C20 26.9(2)
N1 Th1 C20 115.6(2)
N5 Th1 C20 26.7(2)
N2 Th1 C20 121.8(2)
N3 Th1 C20 81.57(17)
N8 Th1 C20 88.05(17)
C4 Th1 C20 125.8(2)
N4 Th1 C12 26.77(16)
N7 Th1 C12 107.39(16)
N6 Th1 C12 117.30(18)
N1 Th1 C12 131.03(17)
N5 Th1 C12 90.94(18)
N2 Th1 C12 81.69(19)
N3 Th1 C12 26.67(16)
N8 Th1 C12 132.10(16)
C4 Th1 C12 105.32(19)
C20 Th1 C12 103.28(19)

loop_
_geom_bond_atom_site_label_1
_geom_bond_atom_site_label_2
_geom_bond_distance
C1 C2 1.518(9)
C1 H1A 0.9800
C1 H1B 0.9800
C1 H1C 0.9800
C2 N1 1.465(8)
C2 C3 1.524(9)
C2 H2 1.0000
C3 H3A 0.9800
C3 H3B 0.9800
C3 H3C 0.9800
C4 N2 1.326(9)
C4 N1 1.334(8)
C4 C5 1.530(10)
C4 Th1 2.939(7)
C5 H5A 0.9800
C5 H5B 0.9800
C5 H5C 0.9800
C6 C7 1.443(12)
C6 H6A 0.9800
C6 H6B 0.9800
C6 H6C 0.9800
C7 C8 1.355(13)
C7 N2 1.468(9)
C7 H7 1.0000
C8 H8A 0.9800
C8 H8B 0.9800
C8 H8C 0.9800
C9 C10 1.529(10)
C9 H9A 0.9800
C9 H9B 0.9800
C9 H9C 0.9800
C10 N3 1.468(8)
C10 C11 1.500(10)
C10 H10 1.0000
C11 H11A 0.9800
C11 H11B 0.9800
C11 H11C 0.9800
C12 N3 1.326(8)
C12 N4 1.339(8)
C12 C13 1.517(9)
C12 Th1 2.946(6)
C13 H13A 0.9800
C13 H13B 0.9800
C13 H13C 0.9800
C14 C15 1.502(10)
C14 H14A 0.9800
C14 H14B 0.9800
C14 H14C 0.9800
C15 N4 1.474(7)
C15 C16 1.486(10)
C15 H15 1.0000
C16 H16A 0.9800
C16 H16B 0.9800
C16 H16C 0.9800
C17 C18 1.526(12)
C17 H17A 0.9800
C17 H17B 0.9800
C17 H17C 0.9800
C18 N5 1.462(10)
C18 C19 1.530(10)
C18 H18 1.0000
C19 H19A 0.9800
C19 H19B 0.9800
C19 H19C 0.9800
C20 N5 1.327(11)
C20 N6 1.338(11)
C20 C21 1.525(9)
C20 Th1 2.945(6)
C21 H21A 0.9800
C21 H21B 0.9800
C21 H21C 0.9800
C22 C23 1.522(11)
C22 H22A 0.9800
C22 H22B 0.9800
C22 H22C 0.9800
C23 N6 1.478(10)
C23 C24 1.510(14)
C23 H23 1.0000
C24 H24A 0.9800
C24 H24B 0.9800
C24 H24C 0.9800
C25 N7 1.464(7)
C25 Si1 1.908(6)
C25 H25A 0.9900
C25 H25B 0.9900
C26 Si1 1.857(8)
C26 H26A 0.9800
C26 H26B 0.9800
C26 H26C 0.9800
C27 Si1 1.868(7)
C27 H27A 0.9800
C27 H27B 0.9800
C27 H27C 0.9800
C28 Si1 1.880(7)
C28 H28A 0.9800
C28 H28B 0.9800
C28 H28C 0.9800
C29 C35 1.375(8)
C29 C30 1.383(8)
C29 N9 1.421(6)
C30 C31 1.389(8)
C30 H30 0.9500
C31 C32 1.374(9)
C31 H31 0.9500
C32 C34 1.377(9)
C32 C33 1.511(8)
C33 H33A 0.9800
C33 H33B 0.9800
C33 H33C 0.9800
C34 C35 1.392(8)
C34 H34 0.9500
C35 H35 0.9500
N1 Th1 2.499(5)
N2 Th1 2.529(5)
N3 Th1 2.530(5)
N4 Th1 2.455(4)
N5 Th1 2.512(5)
N6 Th1 2.492(5)
N7 N8 1.314(6)
N7 Th1 2.475(4)
N8 N9 1.285(6)
N8 Th1 2.597(4)
